data_1575674
loop_
_publ_author_name
'Heller, Jan'
'Buch, Christoph D.'
'Virovets, Alexander V.'
'Peresypkina, Eugenia'
'Lerner, Hans-Wolfram'
'Fantuzzi, Felipe'
'Wagner, Matthias'

_publ_section_title
;
 Synthesis of perhalogenated silylboranes (X = Cl, I) and their
 application in regiodivergent alkene silaboration.
;
_journal_issue 43
_journal_name_full 'Chemical science'
_journal_page_first 20329
_journal_page_last 20343
_journal_paper_doi 10.1039/d5sc06234a
_journal_volume 16
_journal_year 2025
_chemical_formula_moiety 'C4 H10 B I5 S Si'
_chemical_formula_sum 'C4 H10 B I5 S Si'
_chemical_formula_weight 763.58
_chemical_properties_physical Air-sensitive,Moisture-sensitive
_space_group_crystal_system monoclinic
_space_group_IT_number 7
_space_group_name_Hall 'P -2yac'
_space_group_name_H-M_alt 'P 1 n 1'
_atom_sites_solution_hydrogens geom
_audit_creation_method SHELXL-2018/3
_audit_update_record
;
2025-07-08 deposited with the CCDC.	2025-09-10 downloaded from the CCDC.
;
_cell_angle_alpha 90
_cell_angle_beta 91.266(5)
_cell_angle_gamma 90
_cell_formula_units_Z 2
_cell_length_a 7.2014(4)
_cell_length_b 10.4366(5)
_cell_length_c 10.9255(5)
_cell_measurement_reflns_used 8583
_cell_measurement_temperature 173(2)
_cell_measurement_theta_max 31.3440
_cell_measurement_theta_min 4.2190
_cell_volume 820.94(7)
_computing_cell_refinement 'CrysAlisPro 1.171.42.43a (Rigaku OD, 2022)'
_computing_data_collection 'X-Area (Stoe & Cie, 2001)'
_computing_data_reduction 'CrysAlisPro 1.171.42.43a (Rigaku OD, 2022)'
_computing_publication_material 'IUCr PublCIF online service'
_computing_structure_refinement 'SHELXL-2018/3 (Sheldrick, 2018)'
_computing_structure_solution 'SHELXT (G. M. Sheldrick, 2015)'
_diffrn_ambient_temperature 173(2)
_diffrn_detector 'image plate'
_diffrn_detector_area_resol_mean 6.67
_diffrn_detector_type 'STOE image plate (34 cm diameter)'
_diffrn_measured_fraction_theta_full 0.996
_diffrn_measured_fraction_theta_max 0.997
_diffrn_measurement_device '2-circle goniometer'
_diffrn_measurement_device_type 'STOE IPDS II two-circle-diffractometer'
_diffrn_measurement_method \w
_diffrn_radiation_monochromator mirror
_diffrn_radiation_type MoK\a
_diffrn_radiation_wavelength 0.71073
_diffrn_reflns_av_R_equivalents 0.0742
_diffrn_reflns_av_unetI/netI 0.0467
_diffrn_reflns_Laue_measured_fraction_full 0.996
_diffrn_reflns_Laue_measured_fraction_max 0.997
_diffrn_reflns_limit_h_max 9
_diffrn_reflns_limit_h_min -9
_diffrn_reflns_limit_k_max 13
_diffrn_reflns_limit_k_min -13
_diffrn_reflns_limit_l_max 14
_diffrn_reflns_limit_l_min -14
_diffrn_reflns_number 5249
_diffrn_reflns_point_group_measured_fraction_full 0.932
_diffrn_reflns_point_group_measured_fraction_max 0.922
_diffrn_reflns_theta_full 25.242
_diffrn_reflns_theta_max 28.281
_diffrn_reflns_theta_min 3.882
_diffrn_source 'Genix 3D I\mS microfocus X-ray source'
_exptl_absorpt_coefficient_mu 9.635
_exptl_absorpt_correction_T_max 1.00000
_exptl_absorpt_correction_T_min 0.28390
_exptl_absorpt_correction_type multi-scan
_exptl_absorpt_process_details
;
CrysAlisPro 1.171.42.43a (Rigaku Oxford Diffraction, 2022)
Empirical absorption correction using spherical harmonics,
implemented in SCALE3 ABSPACK scaling algorithm.
;
_exptl_crystal_colour colourless
_exptl_crystal_density_diffrn 3.089
_exptl_crystal_description plank
_exptl_crystal_F_000 668
_exptl_crystal_size_max 0.410
_exptl_crystal_size_mid 0.080
_exptl_crystal_size_min 0.030
_refine_diff_density_max 1.779
_refine_diff_density_min -1.211
_refine_diff_density_rms 0.242
_refine_ls_abs_structure_details
;
 Flack x determined using 1449 quotients [(I+)-(I-)]/[(I+)+(I-)]
 (Parsons, Flack and Wagner, Acta Cryst. B69 (2013) 249-259).
;
_refine_ls_abs_structure_Flack 0.03(12)
_refine_ls_extinction_method none
_refine_ls_goodness_of_fit_ref 1.056
_refine_ls_hydrogen_treatment constr
_refine_ls_matrix_type full
_refine_ls_number_parameters 114
_refine_ls_number_reflns 5249
_refine_ls_number_restraints 2
_refine_ls_restrained_S_all 1.056
_refine_ls_R_factor_all 0.0559
_refine_ls_R_factor_gt 0.0427
_refine_ls_shift/su_max 0.000
_refine_ls_shift/su_mean 0.000
_refine_ls_structure_factor_coef Fsqd
_refine_ls_weighting_details 'w=1/[\s^2^(Fo^2^)+(0.0872P)^2^] where P=(Fo^2^+2Fc^2^)/3'
_refine_ls_weighting_scheme calc
_refine_ls_wR_factor_gt 0.1199
_refine_ls_wR_factor_ref 0.1325
_reflns_Friedel_coverage 0.844
_reflns_Friedel_fraction_full 0.868
_reflns_Friedel_fraction_max 0.847
_reflns_number_gt 4305
_reflns_number_total 5249
_reflns_threshold_expression 'I > 2\s(I)'
_twin_special_details
;
Component 2 rotated by 179.8677\% 
around [1.00 -0.00 -0.03] (reciprocal) or [1.00 -0.00 0.00] (direct).

Component 3 is generated from the component 1 using HKLF5tools routine  
by applying the (-1 0 0 / 0 -1 0 / 0 0 -1) matrix.

Analogously, the component 4 is generated from the component 2  
by applying the (-1 0 0 / 0 -1 0 / 0 0 -1) matrix.

In this way the racemic twinning additional to the pseudo-merohedry 
one was taken into account.
;
_cod_data_source_file d5sc06234a3.cif
_cod_data_source_block 5_SMe2_wa3368
_cod_depositor_comments 'Adding full bibliography for 1575660--1575680.cif.'
_cod_original_cell_volume 820.95(7)
_cod_original_sg_symbol_H-M 'P n'
_cod_database_code 1575674
_shelx_shelxl_version_number 2018/3
_shelx_space_group_comment
;
The symmetry employed for this shelxl refinement is uniquely defined
by the following loop, which should always be used as a source of
symmetry information in preference to the above space-group names.
They are only intended as comments.
;
_shelx_estimated_absorpt_t_min 0.110
_shelx_estimated_absorpt_t_max 0.761

loop_
_space_group_symop_operation_xyz
'x, y, z'
'x+1/2, -y, z+1/2'

loop_
_atom_site_label
_atom_site_type_symbol
_atom_site_fract_x
_atom_site_fract_y
_atom_site_fract_z
_atom_site_U_iso_or_equiv
_atom_site_adp_type
_atom_site_occupancy
_atom_site_site_symmetry_order
_atom_site_calc_flag
_atom_site_refinement_flags_posn
_atom_site_refinement_flags_adp
_atom_site_refinement_flags_occupancy
_atom_site_disorder_assembly
_atom_site_disorder_group
Si1 Si -0.0965(7) 0.1859(5) 0.5026(6) 0.0183(10) Uani 1 1 d . . . . .
I1 I -0.42596(18) 0.13044(13) 0.49640(15) 0.0265(3) Uani 1 1 d . . . . .
I2 I 0.0542(2) 0.09904(14) 0.68636(14) 0.0285(3) Uani 1 1 d . . . . .
I3 I 0.05542(19) 0.08716(16) 0.32915(13) 0.0305(3) Uani 1 1 d . . . . .
C1 C -0.083(3) 0.3620(16) 0.498(3) 0.021(4) Uani 1 1 d . . . . .
H1A H -0.138716 0.391286 0.418852 0.026 Uiso 1 1 calc R U . . .
H1B H -0.160419 0.396678 0.563790 0.026 Uiso 1 1 calc R U . . .
C2 C 0.116(2) 0.4210(18) 0.511(2) 0.020(4) Uani 1 1 d . . . . .
H2A H 0.194367 0.386078 0.446231 0.024 Uiso 1 1 calc R U . . .
H2B H 0.170961 0.394187 0.591196 0.024 Uiso 1 1 calc R U . . .
B1 B 0.119(3) 0.572(2) 0.504(3) 0.022(4) Uani 1 1 d . . . . .
I4 I 0.0330(2) 0.64420(14) 0.31368(15) 0.0269(3) Uani 1 1 d . . . . .
I5 I -0.0547(3) 0.67291(16) 0.64353(18) 0.0370(4) Uani 1 1 d . . . . .
S1 S 0.3680(8) 0.6294(5) 0.5444(6) 0.0266(12) Uani 1 1 d . . . . .
C3 C 0.507(3) 0.564(3) 0.429(3) 0.049(8) Uani 1 1 d . . . . .
H3A H 0.510519 0.470299 0.437922 0.074 Uiso 1 1 calc R U . . .
H3B H 0.632938 0.598257 0.437126 0.074 Uiso 1 1 calc R U . . .
H3C H 0.453710 0.586086 0.348661 0.074 Uiso 1 1 calc R U . . .
C4 C 0.380(3) 0.800(2) 0.513(2) 0.030(5) Uani 1 1 d . . . . .
H4A H 0.304405 0.819410 0.439672 0.045 Uiso 1 1 calc R U . . .
H4B H 0.509145 0.824205 0.499499 0.045 Uiso 1 1 calc R U . . .
H4C H 0.332377 0.847527 0.582888 0.045 Uiso 1 1 calc R U . . .

loop_
_atom_site_aniso_label
_atom_site_aniso_U_11
_atom_site_aniso_U_22
_atom_site_aniso_U_33
_atom_site_aniso_U_23
_atom_site_aniso_U_13
_atom_site_aniso_U_12
Si1 0.021(2) 0.013(2) 0.020(3) 0.002(2) -0.001(2) -0.0022(18)
I1 0.0206(6) 0.0237(6) 0.0352(8) -0.0027(6) 0.0004(6) -0.0085(6)
I2 0.0360(7) 0.0288(7) 0.0204(6) 0.0035(6) -0.0042(6) 0.0060(6)
I3 0.0310(7) 0.0393(8) 0.0212(7) -0.0068(6) 0.0015(7) 0.0042(6)
C1 0.018(8) 0.005(8) 0.041(13) -0.001(9) -0.004(9) -0.001(6)
C2 0.016(7) 0.012(8) 0.032(11) 0.000(8) -0.002(8) -0.005(6)
B1 0.020(9) 0.021(11) 0.025(12) -0.010(10) 0.000(9) -0.003(7)
I4 0.0292(7) 0.0285(7) 0.0228(7) 0.0055(5) -0.0052(6) -0.0031(6)
I5 0.0493(9) 0.0297(8) 0.0326(8) -0.0080(7) 0.0161(8) -0.0056(7)
S1 0.028(2) 0.019(3) 0.032(3) 0.006(2) -0.010(2) -0.0088(19)
C3 0.016(10) 0.048(17) 0.08(2) -0.017(17) -0.016(12) -0.004(10)
C4 0.040(11) 0.025(11) 0.024(11) 0.005(9) -0.009(10) -0.019(9)

loop_
_atom_type_symbol
_atom_type_description
_atom_type_scat_dispersion_real
_atom_type_scat_dispersion_imag
_atom_type_scat_source
C C 0.0033 0.0016 'International Tables Vol C Tables 4.2.6.8 and 6.1.1.4'
H H 0.0000 0.0000 'International Tables Vol C Tables 4.2.6.8 and 6.1.1.4'
B B 0.0013 0.0007 'International Tables Vol C Tables 4.2.6.8 and 6.1.1.4'
I I -0.4742 1.8119 'International Tables Vol C Tables 4.2.6.8 and 6.1.1.4'
S S 0.1246 0.1234 'International Tables Vol C Tables 4.2.6.8 and 6.1.1.4'
Si Si 0.0817 0.0704 'International Tables Vol C Tables 4.2.6.8 and 6.1.1.4'

loop_
_geom_angle_atom_site_label_1
_geom_angle_atom_site_label_2
_geom_angle_atom_site_label_3
_geom_angle
_geom_angle_site_symmetry_1
_geom_angle_site_symmetry_3
_geom_angle_publ_flag
C1 Si1 I2 111.9(8) . . ?
C1 Si1 I3 112.0(8) . . ?
I2 Si1 I3 106.5(2) . . ?
C1 Si1 I1 106.7(6) . . ?
I2 Si1 I1 110.5(2) . . ?
I3 Si1 I1 109.3(2) . . ?
C2 C1 Si1 116.0(13) . . ?
C2 C1 H1A 108.3 . . ?
Si1 C1 H1A 108.3 . . ?
C2 C1 H1B 108.3 . . ?
Si1 C1 H1B 108.3 . . ?
H1A C1 H1B 107.4 . . ?
C1 C2 B1 113.7(15) . . ?
C1 C2 H2A 108.8 . . ?
B1 C2 H2A 108.8 . . ?
C1 C2 H2B 108.8 . . ?
B1 C2 H2B 108.8 . . ?
H2A C2 H2B 107.7 . . ?
C2 B1 S1 107.9(14) . . ?
C2 B1 I5 115.0(16) . . ?
S1 B1 I5 103.2(11) . . ?
C2 B1 I4 111.8(16) . . ?
S1 B1 I4 109.8(12) . . ?
I5 B1 I4 108.8(10) . . ?
C3 S1 C4 102.5(14) . . ?
C3 S1 B1 104.8(11) . . ?
C4 S1 B1 107.8(11) . . ?
S1 C3 H3A 109.5 . . ?
S1 C3 H3B 109.5 . . ?
H3A C3 H3B 109.5 . . ?
S1 C3 H3C 109.5 . . ?
H3A C3 H3C 109.5 . . ?
H3B C3 H3C 109.5 . . ?
S1 C4 H4A 109.5 . . ?
S1 C4 H4B 109.5 . . ?
H4A C4 H4B 109.5 . . ?
S1 C4 H4C 109.5 . . ?
H4A C4 H4C 109.5 . . ?
H4B C4 H4C 109.5 . . ?

loop_
_geom_bond_atom_site_label_1
_geom_bond_atom_site_label_2
_geom_bond_distance
_geom_bond_site_symmetry_2
_geom_bond_publ_flag
Si1 C1 1.841(18) . ?
Si1 I2 2.436(6) . ?
Si1 I3 2.437(6) . ?
Si1 I1 2.442(5) . ?
C1 C2 1.56(2) . ?
C1 H1A 0.9900 . ?
C1 H1B 0.9900 . ?
C2 B1 1.58(3) . ?
C2 H2A 0.9900 . ?
C2 H2B 0.9900 . ?
B1 S1 1.93(2) . ?
B1 I5 2.25(2) . ?
B1 I4 2.28(3) . ?
S1 C3 1.76(3) . ?
S1 C4 1.81(2) . ?
C3 H3A 0.9800 . ?
C3 H3B 0.9800 . ?
C3 H3C 0.9800 . ?
C4 H4A 0.9800 . ?
C4 H4B 0.9800 . ?
C4 H4C 0.9800 . ?

loop_
_geom_hbond_atom_site_label_D
_geom_hbond_atom_site_label_H
_geom_hbond_atom_site_label_A
_geom_hbond_distance_DH
_geom_hbond_distance_HA
_geom_hbond_distance_DA
_geom_hbond_angle_DHA
_geom_hbond_site_symmetry_A
_geom_hbond_publ_flag
C3 H3B I4 0.98 3.24 4.11(2) 148.1 1_655 yes
C3 H3B I5 0.98 3.24 4.05(3) 141.0 1_655 yes
C3 H3C I4 0.98 3.11 3.71(3) 121.1 . yes
C4 H4A I4 0.98 2.99 3.66(2) 126.4 . yes
C4 H4B I1 0.98 3.23 3.73(2) 113.5 1_665 yes
C4 H4C I3 0.98 3.18 3.84(2) 126.2 2_565 yes

loop_
_geom_torsion_atom_site_label_1
_geom_torsion_atom_site_label_2
_geom_torsion_atom_site_label_3
_geom_torsion_atom_site_label_4
_geom_torsion
_geom_torsion_site_symmetry_1
_geom_torsion_site_symmetry_2
_geom_torsion_site_symmetry_3
_geom_torsion_site_symmetry_4
_geom_torsion_publ_flag
I2 Si1 C1 C2 54(2) . . . . ?
I3 Si1 C1 C2 -65(2) . . . . ?
I1 Si1 C1 C2 175.2(16) . . . . ?
Si1 C1 C2 B1 178.9(18) . . . . ?
C1 C2 B1 S1 172.5(17) . . . . ?
C1 C2 B1 I5 58(3) . . . . ?
C1 C2 B1 I4 -67(2) . . . . ?
